data_2002964
loop_
_publ_author_name
'Haile, S. M.'
'Klooster, W. T.'

_publ_section_title
;
 Single-crystal neutron diffraction study of
 \b-Cs~3~(HSO~4~)~2~[H~2-x~(S~x~P~1-x~)O~4~]
 (x \\simeq 0.5) at 15 K
;
_journal_coden_ASTM ASBSDK
_journal_issue 3
_journal_name_full
;
 Acta Crystallographica, Section B: Structural Science
;
_journal_page_first 285
_journal_page_last 296
_journal_paper_doi 10.1107/s0108768198013573
_journal_volume 55
_journal_year 1999
_chemical_formula_moiety \b-Cs3(HSO4)2(H2-X(P1-X,SX)O4)
_chemical_formula_sum 'Cs3 H3.5 O12 P0.5 S2.5'
_chemical_formula_weight 689.9
_symmetry_cell_setting monoclinic
_symmetry_space_group_name_Hall '-C 2yc'
_symmetry_space_group_name_H-M 'C 1 2/c 1'
_atom_type_scat_source 'Sears (1993)'
_cell_angle_alpha 90
_cell_angle_beta 100.60(4)
_cell_angle_gamma 90
_cell_formula_units_Z 4
_cell_length_a 19.769(9)
_cell_length_b 7.685(2)
_cell_length_c 8.858(3)
_cell_measurement_reflns_used 32
_cell_measurement_temperature 15.0(5)
_cell_measurement_theta_max 29.5
_cell_measurement_theta_min 20
_cell_volume 1322.8(14)
_diffrn_measurement_method '\w-2\q scan (McMullan, Epstein, Ruble & Craven, 1979)'
_diffrn_radiation_monochromator 'Be (002)'
_diffrn_radiation_probe neutron
_diffrn_radiation_source 'H6M port, High Flux Beam Reactor, Brookhaven Nat. Lab.'
_diffrn_radiation_type Neutron
_diffrn_radiation_wavelength 1.04620(10)
_diffrn_reflns_av_R_equivalents '0.0349 (F^2^)'
_diffrn_reflns_limit_h_max 30
_diffrn_reflns_limit_h_min 0
_diffrn_reflns_limit_k_max 11
_diffrn_reflns_limit_k_min 0
_diffrn_reflns_limit_l_max 13
_diffrn_reflns_limit_l_min -13
_diffrn_reflns_number '2858 (assuming C-centering)'
_diffrn_reflns_theta_max 54
_diffrn_reflns_theta_min 3
_diffrn_standards_decay_% 'stable, no correction'
_diffrn_standards_number '2 (-4, -4, -4,), (4, 0, -8)'
_exptl_absorpt_coefficient_mu 5.96
_exptl_absorpt_correction_T_max 0.925
_exptl_absorpt_correction_T_min 0.870
_exptl_absorpt_correction_type analytical
_exptl_crystal_colour colorless
_exptl_crystal_density_diffrn 3.463
_exptl_crystal_description 'plate-like  (100)  (010)  (001)'
_exptl_crystal_F_000 '327.0304 fm'
_exptl_crystal_size_max 3.2
_exptl_crystal_size_mid 2.2
_exptl_crystal_size_min 1.4
_refine_diff_density_max '4.5% of Cs(2)'
_refine_diff_density_min '3.0% of Cs(2)'
_refine_ls_extinction_method none
_refine_ls_goodness_of_fit_all 1.30
_refine_ls_number_parameters 104
_refine_ls_number_reflns 2568
_refine_ls_R_factor_all 0.111
_refine_ls_R_factor_gt '0.054F>3\s(F), 1475 reflections'
_refine_ls_shift/su_max <0.1
_refine_ls_structure_factor_coef Fsqd
_refine_ls_weighting_details w=1/\s^2^
_refine_ls_weighting_scheme calc
_refine_ls_wR_factor_all 0.084
_refine_ls_wR_factor_ref 0.038
_reflns_number_observed 1475
_reflns_number_total 2570
_reflns_threshold_expression I>3\s
_cod_depositor_comments
;
The following automatic conversions were performed:
'_symmetry_cell_setting' value 'Monoclinic' changed to 'monoclinic'
according to '/home/saulius/struct/CIF-dictionaries/cif_core.dic'
dictionary named 'cif_core.dic' version 2.4.1 from 2010-06-29.

Automatic conversion script
Id: cif_fix_enum 1527 2010-12-29 10:47:43Z saulius 

The following automatic conversions were performed:

'_refine_ls_weighting_scheme' value 'w=1/\s^2^' was changed to
'calc'. New tag '_refine_ls_weighting_details' was created. The value
of the new tag was set to 'w=1/\s^2^'.

Automatic conversion script
Id: cif_fix_values 3143 2015-03-26 13:38:13Z robertas 
;
_cod_original_sg_symbol_H-M 'C 2/c'
_cod_database_code 2002964

loop_
_atom_site_aniso_label
_atom_site_aniso_U_11
_atom_site_aniso_U_22
_atom_site_aniso_U_33
_atom_site_aniso_U_12
_atom_site_aniso_U_13
_atom_site_aniso_U_23
Cs(1) 0.0088(7) 0.0076(7) 0.0112(7) 0 -0.0006(5) 0
Cs(2) 0.0065(5) 0.0110(5) 0.0399(8) 0.0011(4) -0.0009(5) -0.0083(5)
P/S(1) 0.0114(9) 0.0053(8) 0.0030(7) 0 0.0004(7) 0
O(1) 0.0121(4) 0.0095(4) 0.0084(4) -0.0029(4) 0.0006(3) -0.0010(4)
O(2) 0.0186(5) 0.0095(5) 0.0095(4) -0.0052(4) 0.0002(4) -0.0009(4)
S(2) 0.0087(8) 0.0089(9) 0.0137(9) 0.0035(8) 0.0018(7) -0.0004(8)
O(3) 0.0121(5) 0.0138(5) 0.0076(4) -0.0034(4) -0.0009(3) 0.0024(4)
O(4) 0.0276(6) 0.0265(7) 0.0129(5) 0.0127(6) 0.0021(5) 0.0042(5)
O(5) 0.0193(6) 0.0416(9) 0.0320(7) -0.0198(6) -0.0073(5) 0.0221(7)
O(6) 0.0505(9) 0.0130(5) 0.0095(4) 0.0073(6) 0.0003(5) -0.0022(4)
H(1) 0.0308(16) 0.0223(15) 0.0418(17) 0 0.0167(14) 0
H(3) 0.022(4) 0.017(3) 0.015(3) -0.002(3) 0.005(3) 0.005(3)

loop_
_atom_site_label
_atom_site_fract_x
_atom_site_fract_y
_atom_site_fract_z
_atom_site_U_iso_or_equiv
_atom_site_occupancy
Cs(1) 0.5 0.4015(2) 0.25 0.0088(7) 1
Cs(2) 0.32280(10) 0.1375(2) 0.3817(2) 0.0065(5) 1
P/S(1) 0.5 0.9050(3) 0.25 0.0114(9) 1
O(1) 0.52660(10) 0.01910(10) 0.13560(10) 0.0121(4) 1
O(2) 0.44230(10) 0.7946(2) 0.16750(10) 0.0186(5) 1
S(2) 0.15840(10) 0.1319(3) 0.0692(3) 0.0087(8) 1
O(3) 0.16660(10) 0.7651(2) 0.72030(10) 0.0121(5) 1
O(4) 0.10140(10) 0.9845(2) 0.56060(10) 0.0276(6) 1
O(5) 0.22260(10) 0.9574(2) 0.5732(2) 0.0193(6) 1
O(6) 0.14490(10) 0.7405(2) 0.44410(10) 0.0505(9) 1
H(1) 0.5 0 0 0.0308(16) 1
H(21) 0.1199(2) 0.7476(5) 0.7557(4) 0.0246(6) 0.698(7)
H(22) 0.0949(5) 0.7246(11) 0.7829(9) 0.0246(6) 0.302(7)
H(3) 0.2080(4) 0.6885(11) 0.4516(8) 0.022(4) 1

loop_
_cod_changelog_entry_id
_cod_changelog_entry_author
_cod_changelog_entry_date
_cod_changelog_entry_text
1 'Vaitkus, Antanas' 2025-01-07T08:55:24+02:00 'Updated bibliographic information.'
